data_1542540
loop_
_publ_author_name
'Tiritiris, Ioannis'
'Schleid, Thomas'

_publ_section_title
;
 Caesium tetramethylammonium dodecahydrido-<i>closo</i>-dodecaborate
 monohydrate
;
_journal_coeditor_code WM4007
_journal_issue 2
_journal_name_full IUCrData
_journal_page_first x160291
_journal_paper_doi 10.1107/S2414314616002911
_journal_volume 1
_journal_year 2016
_chemical_formula_iupac 'Cs +, C4 H12 N +, B12 H12 2-, H2 O'
_chemical_formula_moiety 'Cs +, C4 H12 N +, B12 H12 2-, H2 O'
_chemical_formula_sum 'C4 H26 B12 Cs N O'
_chemical_formula_weight 366.89
_chemical_name_systematic
;
Caesium tetramethylammonium dodecahydro-<i>closo</i>-dodecaborate monohydrate
;
_space_group_crystal_system orthorhombic
_space_group_IT_number 19
_space_group_name_Hall 'P 2ac 2ab'
_space_group_name_H-M_alt 'P 21 21 21'
_symmetry_space_group_name_Hall 'P 2ac 2ab'
_symmetry_space_group_name_H-M 'P 21 21 21'
_atom_sites_solution_hydrogens mixed
_atom_sites_solution_primary direct
_atom_sites_solution_secondary difmap
_audit_creation_method SHELXL-2014/7
_cell_angle_alpha 90
_cell_angle_beta 90
_cell_angle_gamma 90
_cell_formula_units_Z 4
_cell_length_a 8.9771(5)
_cell_length_b 12.8680(8)
_cell_length_c 14.5449(9)
_cell_measurement_reflns_used 3552
_cell_measurement_temperature 173(2)
_cell_measurement_theta_max 29.989
_cell_measurement_theta_min 2.113
_cell_volume 1680.19(17)
_computing_cell_refinement
;
DENZO-SMN (Otwinowski & Minor, 1997)
;
_computing_data_collection
;
COLLECT (Hooft, 2004)
;
_computing_data_reduction
;
DENZO-SMN (Otwinowski & Minor, 1997)
;
_computing_molecular_graphics
;
DIAMOND (Brandenburg & Putz, 2005)
;
_computing_publication_material
;
SHELXL2014 (Sheldrick, 2015)
;
_computing_structure_refinement
;
SHELXL2014 (Sheldrick, 2015)
;
_computing_structure_solution
;
SHELXS97 (Sheldrick, 2008)
;
_diffrn_ambient_temperature 173(2)
_diffrn_measured_fraction_theta_full 1.000
_diffrn_measured_fraction_theta_max 1.000
_diffrn_measurement_device_type 'Bruker--Nonius KappaCCD'
_diffrn_measurement_method '\f scans, and \w scans'
_diffrn_radiation_monochromator graphite
_diffrn_radiation_type MoK\a
_diffrn_radiation_wavelength 0.71073
_diffrn_reflns_av_R_equivalents 0.0168
_diffrn_reflns_limit_h_max 12
_diffrn_reflns_limit_h_min -12
_diffrn_reflns_limit_k_max 18
_diffrn_reflns_limit_k_min -18
_diffrn_reflns_limit_l_max 20
_diffrn_reflns_limit_l_min -20
_diffrn_reflns_number 3552
_diffrn_reflns_theta_full 25.240
_diffrn_reflns_theta_max 29.989
_diffrn_reflns_theta_min 2.113
_diffrn_standards_decay_% 0
_diffrn_standards_interval_count 0
_diffrn_standards_number 0
_exptl_absorpt_coefficient_mu 2.184
_exptl_absorpt_correction_T_max 0.80
_exptl_absorpt_correction_T_min 0.70
_exptl_absorpt_correction_type multi-scan
_exptl_absorpt_process_details
;
(Blessing, 1995)
;
_exptl_crystal_colour colorless
_exptl_crystal_density_diffrn 1.450
_exptl_crystal_density_method 'not measured'
_exptl_crystal_description needle
_exptl_crystal_F_000 720
_exptl_crystal_size_max 0.55
_exptl_crystal_size_mid 0.15
_exptl_crystal_size_min 0.10
_refine_diff_density_max 1.585
_refine_diff_density_min -0.761
_refine_ls_abs_structure_details
;
Classical Flack method preferred over Parsons because s.u. lower
;
_refine_ls_abs_structure_Flack -0.02(2)
_refine_ls_extinction_method none
_refine_ls_goodness_of_fit_ref 1.054
_refine_ls_hydrogen_treatment mixed
_refine_ls_matrix_type full
_refine_ls_number_parameters 231
_refine_ls_number_reflns 3279
_refine_ls_number_restraints 3
_refine_ls_restrained_S_all 1.054
_refine_ls_R_factor_all 0.0259
_refine_ls_R_factor_gt 0.0241
_refine_ls_shift/su_max 0.000
_refine_ls_shift/su_mean 0.000
_refine_ls_structure_factor_coef Fsqd
_refine_ls_weighting_details 'w=1/[\s^2^(Fo^2^)+(0.0426P)^2^+0.3622P] where P=(Fo^2^+2Fc^2^)/3'
_refine_ls_weighting_scheme calc
_refine_ls_wR_factor_gt 0.0616
_refine_ls_wR_factor_ref 0.0628
_reflns_number_gt 3143
_reflns_number_total 3279
_reflns_threshold_expression 'I > 2\s(I)'
_cod_data_source_file wm4007sup1.cif
_cod_data_source_block I
_cod_database_code 1542540
_shelx_space_group_comment
;
The symmetry employed for this shelxl refinement is uniquely defined
by the following loop, which should always be used as a source of
symmetry information in preference to the above space-group names.
They are only intended as comments.
;

loop_
_symmetry_equiv_pos_as_xyz
'x, y, z'
1/2-x,-y,1/2+z
1/2+x,1/2-y,-z
-x,1/2+y,1/2-z

loop_
_atom_site_type_symbol
_atom_site_label
_atom_site_fract_x
_atom_site_fract_y
_atom_site_fract_z
_atom_site_U_iso_or_equiv
_atom_site_adp_type
_atom_site_calc_flag
_atom_site_occupancy
Cs Cs 0.46732(2) -0.05439(2) 0.08106(2) 0.02735(7) Uani d 1
N N 0.0367(4) 0.24156(19) 0.20442(17) 0.0211(4) Uani d 1
C C1 0.1556(4) 0.2290(3) 0.1332(2) 0.0294(7) Uani d 1
H H1A 0.1203 0.1821 0.0848 0.044 Uiso calc 1
H H1B 0.2451 0.1998 0.1617 0.044 Uiso calc 1
H H1C 0.1792 0.2969 0.1064 0.044 Uiso calc 1
C C2 0.0955(5) 0.3074(3) 0.2815(2) 0.0311(7) Uani d 1
H H2A 0.1245 0.3757 0.2575 0.047 Uiso calc 1
H H2B 0.1824 0.2735 0.3090 0.047 Uiso calc 1
H H2C 0.0179 0.3162 0.3282 0.047 Uiso calc 1
C C3 -0.0051(4) 0.1366(3) 0.2403(3) 0.0321(7) Uani d 1
H H3A 0.0835 0.1023 0.2655 0.048 Uiso calc 1
H H3B -0.0460 0.0945 0.1902 0.048 Uiso calc 1
H H3C -0.0800 0.1442 0.2889 0.048 Uiso calc 1
C C4 -0.0966(5) 0.2926(3) 0.1634(3) 0.0366(8) Uani d 1
H H4A -0.1771 0.2946 0.2088 0.055 Uiso calc 1
H H4B -0.1293 0.2531 0.1094 0.055 Uiso calc 1
H H4C -0.0710 0.3636 0.1448 0.055 Uiso calc 1
B B1 0.3945(4) -0.0349(2) 0.4200(3) 0.0221(6) Uani d 1
H H1 0.319(6) -0.088(4) 0.424(3) 0.046(14) Uiso d 1
B B2 0.5537(4) -0.0493(3) 0.3474(2) 0.0212(6) Uani d 1
H H2 0.576(5) -0.116(3) 0.307(2) 0.014(9) Uiso d 1
B B3 0.5763(4) -0.0442(3) 0.4691(2) 0.0194(6) Uani d 1
H H3 0.612(6) -0.116(3) 0.508(3) 0.027(11) Uiso d 1
B B4 0.3427(4) 0.0984(3) 0.4197(2) 0.0196(5) Uani d 1
H H4 0.223(5) 0.121(3) 0.427(3) 0.026(11) Uiso d 1
B B5 0.4688(5) 0.1664(3) 0.3468(2) 0.0216(6) Uani d 1
H H5 0.432(6) 0.230(4) 0.306(3) 0.031(12) Uiso d 1
B B6 0.4908(4) 0.1712(2) 0.4688(2) 0.0193(6) Uani d 1
H H6 0.469(5) 0.243(3) 0.511(3) 0.017(8) Uiso d 1
B B7 0.5994(4) 0.0747(3) 0.3028(2) 0.0204(6) Uani d 1
H H7 0.657(4) 0.084(3) 0.237(2) 0.007(7) Uiso d 1
B B8 0.7029(4) 0.0239(3) 0.3968(2) 0.0195(6) Uani d 1
H H8 0.823(5) 0.002(3) 0.390(3) 0.019(9) Uiso d 1
B B9 0.6352(4) 0.0829(3) 0.4998(2) 0.0174(6) Uani d 1
H H9 0.710(5) 0.102(3) 0.559(3) 0.022(10) Uiso d 1
B B10 0.4091(4) 0.0385(3) 0.3175(2) 0.0217(6) Uani d 1
H H10 0.341(4) 0.019(3) 0.260(3) 0.016(9) Uiso d 1
B B11 0.6495(4) 0.1574(3) 0.3959(2) 0.0194(6) Uani d 1
H H11 0.736(5) 0.219(3) 0.382(3) 0.023(10) Uiso d 1
B B12 0.4455(4) 0.0463(3) 0.5141(2) 0.0176(5) Uani d 1
H H12 0.386(5) 0.037(3) 0.588(3) 0.028(10) Uiso d 1
O O 0.5166(5) 0.1878(2) 0.0878(2) 0.0446(8) Uani d 1
H H13 0.521(7) 0.2572(11) 0.077(3) 0.050 Uiso d 1
H H14 0.536(8) 0.186(3) 0.1489(12) 0.050 Uiso d 1

loop_
_atom_site_aniso_label
_atom_site_aniso_U_11
_atom_site_aniso_U_22
_atom_site_aniso_U_33
_atom_site_aniso_U_12
_atom_site_aniso_U_13
_atom_site_aniso_U_23
Cs 0.02633(10) 0.02544(9) 0.03026(10) 0.00137(8) -0.00146(9) -0.00831(7)
N 0.0214(11) 0.0215(10) 0.0204(9) 0.0031(11) -0.0029(12) -0.0024(9)
C1 0.0323(16) 0.0317(15) 0.0242(14) -0.0050(15) 0.0087(13) -0.0039(13)
C2 0.0313(17) 0.0370(17) 0.0250(15) 0.0055(16) -0.0081(14) -0.0105(12)
C3 0.0290(17) 0.0291(14) 0.0383(16) -0.0020(12) 0.0050(14) 0.0048(14)
C4 0.0323(18) 0.0396(19) 0.0380(19) 0.0146(17) -0.0126(17) -0.0078(15)
B1 0.0217(13) 0.0206(13) 0.0239(13) -0.0072(11) -0.0002(15) 0.0005(13)
B2 0.0222(15) 0.0185(12) 0.0230(13) -0.0011(14) -0.0019(12) -0.0028(11)
B3 0.0193(13) 0.0167(12) 0.0223(13) 0.0014(11) -0.0026(11) 0.0017(11)
B4 0.0164(12) 0.0252(13) 0.0172(12) 0.0035(11) 0.0015(13) 0.0025(13)
B5 0.0221(14) 0.0233(13) 0.0193(12) 0.0015(16) 0.0020(15) 0.0044(11)
B6 0.0219(16) 0.0166(12) 0.0195(12) 0.0017(12) 0.0021(11) 0.0007(10)
B7 0.0201(14) 0.0250(15) 0.0159(12) 0.0009(13) 0.0027(12) -0.0018(11)
B8 0.0178(13) 0.0214(13) 0.0193(13) 0.0002(11) -0.0003(11) -0.0016(11)
B9 0.0170(13) 0.0189(12) 0.0163(12) -0.0011(11) -0.0010(11) -0.0022(11)
B10 0.0194(14) 0.0281(16) 0.0176(12) -0.0011(14) -0.0015(12) -0.0013(12)
B11 0.0217(14) 0.0166(12) 0.0201(13) -0.0008(12) 0.0035(12) 0.0001(11)
B12 0.0171(13) 0.0174(12) 0.0185(11) 0.0020(12) -0.0010(10) 0.0035(11)
O 0.062(2) 0.0283(11) 0.0440(14) 0.0055(14) 0.0030(19) 0.0019(12)

loop_
_atom_type_symbol
_atom_type_description
_atom_type_scat_dispersion_real
_atom_type_scat_dispersion_imag
_atom_type_scat_source
Cs Cs -0.3680 2.1192 'International Tables Vol C Tables 4.2.6.8 and 6.1.1.4'
O O 0.0106 0.0060 'International Tables Vol C Tables 4.2.6.8 and 6.1.1.4'
N N 0.0061 0.0033 'International Tables Vol C Tables 4.2.6.8 and 6.1.1.4'
B B 0.0013 0.0007 'International Tables Vol C Tables 4.2.6.8 and 6.1.1.4'
C C 0.0033 0.0016 'International Tables Vol C Tables 4.2.6.8 and 6.1.1.4'
H H 0.0000 0.0000 'International Tables Vol C Tables 4.2.6.8 and 6.1.1.4'

loop_
_geom_angle_atom_site_label_1
_geom_angle_atom_site_label_2
_geom_angle_atom_site_label_3
_geom_angle_site_symmetry_1
_geom_angle_site_symmetry_3
_geom_angle
O Cs B6 . 4_645 162.90(9)
O Cs B10 . . 70.69(8)
B6 Cs B10 4_645 . 121.23(8)
O Cs B4 . 2_554 106.14(9)
B6 Cs B4 4_645 2_554 78.53(7)
B10 Cs B4 . 2_554 122.55(8)
O Cs B9 . 2_654 88.46(9)
B6 Cs B9 4_645 2_654 75.21(7)
B10 Cs B9 . 2_654 117.29(8)
B4 Cs B9 2_554 2_654 119.97(7)
O Cs B5 . 4_645 155.38(9)
B6 Cs B5 4_645 4_645 27.78(7)
B10 Cs B5 . 4_645 94.07(7)
B4 Cs B5 2_554 4_645 98.34(8)
B9 Cs B5 2_654 4_645 81.46(8)
O Cs B7 . . 59.96(8)
B6 Cs B7 4_645 . 124.11(7)
B10 Cs B7 . . 27.46(8)
B4 Cs B7 2_554 . 147.12(8)
B9 Cs B7 2_654 . 90.75(7)
B5 Cs B7 4_645 . 97.57(7)
O Cs B12 . 2_554 96.70(9)
B6 Cs B12 4_645 2_554 94.36(7)
B10 Cs B12 . 2_554 95.23(7)
B4 Cs B12 2_554 2_554 27.38(7)
B9 Cs B12 2_654 2_554 146.78(7)
B5 Cs B12 4_645 2_554 104.05(8)
B7 Cs B12 . 2_554 120.21(7)
O Cs B11 . 4_645 169.75(8)
B6 Cs B11 4_645 4_645 27.32(7)
B10 Cs B11 . 4_645 101.07(8)
B4 Cs B11 2_554 4_645 72.72(7)
B9 Cs B11 2_654 4_645 100.97(7)
B5 Cs B11 4_645 4_645 26.81(8)
B7 Cs B11 . 4_645 115.35(7)
B12 Cs B11 2_554 4_645 77.64(7)
O Cs B2 . . 85.74(8)
B6 Cs B2 4_645 . 101.06(7)
B10 Cs B2 . . 26.60(8)
B4 Cs B2 2_554 . 140.83(8)
B9 Cs B2 2_654 . 97.07(7)
B5 Cs B2 4_645 . 73.40(7)
B7 Cs B2 . . 26.28(7)
B12 Cs B2 2_554 . 116.00(7)
B11 Cs B2 4_645 . 89.09(7)
O Cs H7 . . 51.8(6)
B6 Cs H7 4_645 . 126.9(6)
B10 Cs H7 . . 42.7(6)
B4 Cs H7 2_554 . 153.8(6)
B9 Cs H7 2_654 . 77.6(6)
B5 Cs H7 4_645 . 103.8(6)
B7 Cs H7 . . 15.8(6)
B12 Cs H7 2_554 . 130.4(6)
B11 Cs H7 4_645 . 126.0(6)
B2 Cs H7 . . 39.3(6)
O Cs H10 . . 73.3(7)
B6 Cs H10 4_645 . 121.4(7)
B10 Cs H10 . . 14.1(8)
B4 Cs H10 2_554 . 108.4(8)
B9 Cs H10 2_654 . 131.4(8)
B5 Cs H10 4_645 . 96.7(7)
B7 Cs H10 . . 41.0(8)
B12 Cs H10 2_554 . 81.1(8)
B11 Cs H10 4_645 . 97.2(7)
B2 Cs H10 . . 38.4(7)
H7 Cs H10 . . 55.5(9)
O Cs H14 . . 15.9(3)
B6 Cs H14 4_645 . 162.2(11)
B10 Cs H14 . . 56.2(6)
B4 Cs H14 2_554 . 118.4(8)
B9 Cs H14 2_654 . 90.4(12)
B5 Cs H14 4_645 . 141.0(5)
B7 Cs H14 . . 44.1(3)
B12 Cs H14 2_554 . 103.4(11)
B11 Cs H14 4_645 . 157.2(6)
B2 Cs H14 . . 69.8(3)
H7 Cs H14 . . 37.3(8)
H10 Cs H14 . . 61.0(11)
C4 N C3 . . 109.7(3)
C4 N C1 . . 110.1(3)
C3 N C1 . . 108.8(3)
C4 N C2 . . 109.4(3)
C3 N C2 . . 109.7(3)
C1 N C2 . . 109.1(3)
N C1 H1A . . 109.5
N C1 H1B . . 109.5
H1A C1 H1B . . 109.5
N C1 H1C . . 109.5
H1A C1 H1C . . 109.5
H1B C1 H1C . . 109.5
N C2 H2A . . 109.5
N C2 H2B . . 109.5
H2A C2 H2B . . 109.5
N C2 H2C . . 109.5
H2A C2 H2C . . 109.5
H2B C2 H2C . . 109.5
N C3 H3A . . 109.5
N C3 H3B . . 109.5
H3A C3 H3B . . 109.5
N C3 H3C . . 109.5
H3A C3 H3C . . 109.5
H3B C3 H3C . . 109.5
N C4 H4A . . 109.5
N C4 H4B . . 109.5
H4A C4 H4B . . 109.5
N C4 H4C . . 109.5
H4A C4 H4C . . 109.5
H4B C4 H4C . . 109.5
B10 B1 B4 . . 60.1(2)
B10 B1 B12 . . 108.4(2)
B4 B1 B12 . . 60.21(18)
B10 B1 B3 . . 107.8(2)
B4 B1 B3 . . 107.8(2)
B12 B1 B3 . . 59.82(18)
B10 B1 B2 . . 59.9(2)
B4 B1 B2 . . 107.9(2)
B12 B1 B2 . . 108.0(2)
B3 B1 B2 . . 59.92(19)
B10 B1 H1 . . 119(3)
B4 B1 H1 . . 120(3)
B12 B1 H1 . . 123(3)
B3 B1 H1 . . 125(3)
B2 B1 H1 . . 122(3)
B7 B2 B10 . . 60.4(2)
B7 B2 B3 . . 107.7(2)
B10 B2 B3 . . 107.6(2)
B7 B2 B8 . . 59.9(2)
B10 B2 B8 . . 108.1(2)
B3 B2 B8 . . 59.77(19)
B7 B2 B1 . . 108.0(2)
B10 B2 B1 . . 59.61(19)
B3 B2 B1 . . 60.0(2)
B8 B2 B1 . . 107.9(2)
B7 B2 Cs . . 72.62(14)
B10 B2 Cs . . 68.11(14)
B3 B2 Cs . . 175.1(2)
B8 B2 Cs . . 123.34(18)
B1 B2 Cs . . 115.14(18)
B7 B2 H2 . . 119(2)
B10 B2 H2 . . 121(2)
B3 B2 H2 . . 124(2)
B8 B2 H2 . . 120(2)
B1 B2 H2 . . 124(2)
Cs B2 H2 . . 59(2)
B9 B3 B12 . . 60.05(19)
B9 B3 B8 . . 60.31(19)
B12 B3 B8 . . 108.4(2)
B9 B3 B2 . . 108.5(2)
B12 B3 B2 . . 108.3(2)
B8 B3 B2 . . 60.24(19)
B9 B3 B1 . . 108.1(2)
B12 B3 B1 . . 59.97(19)
B8 B3 B1 . . 108.3(2)
B2 B3 B1 . . 60.1(2)
B9 B3 H3 . . 123(2)
B12 B3 H3 . . 123(2)
B8 B3 H3 . . 121(2)
B2 B3 H3 . . 120(2)
B1 B3 H3 . . 121(2)
B6 B4 B10 . . 108.3(2)
B6 B4 B1 . . 108.2(2)
B10 B4 B1 . . 59.7(2)
B6 B4 B5 . . 60.26(19)
B10 B4 B5 . . 60.11(19)
B1 B4 B5 . . 108.0(2)
B6 B4 B12 . . 60.17(19)
B10 B4 B12 . . 107.9(2)
B1 B4 B12 . . 59.99(19)
B5 B4 B12 . . 108.3(2)
B6 B4 Cs . 2 113.02(18)
B10 B4 Cs . 2 136.02(19)
B1 B4 Cs . 2 92.75(17)
B5 B4 Cs . 2 159.22(19)
B12 B4 Cs . 2 80.98(15)
B6 B4 H4 . . 123(2)
B10 B4 H4 . . 121(2)
B1 B4 H4 . . 120(2)
B5 B4 H4 . . 123(2)
B12 B4 H4 . . 121(2)
B11 B5 B4 . . 108.0(2)
B11 B5 B7 . . 60.0(2)
B4 B5 B7 . . 107.8(2)
B11 B5 B10 . . 108.1(2)
B4 B5 B10 . . 59.8(2)
B7 B5 B10 . . 60.0(2)
B11 B5 B6 . . 60.1(2)
B4 B5 B6 . . 59.72(19)
B7 B5 B6 . . 107.9(3)
B10 B5 B6 . . 107.6(2)
B11 B5 Cs . 4_655 79.17(16)
B4 B5 Cs . 4_655 113.42(17)
B7 B5 Cs . 4_655 128.9(2)
B10 B5 Cs . 4_655 171.0(2)
B6 B5 Cs . 4_655 71.04(15)
B11 B5 H5 . . 124(3)
B4 B5 H5 . . 121(3)
B7 B5 H5 . . 121(3)
B10 B5 H5 . . 119(3)
B6 B5 H5 . . 124(2)
Cs B5 H5 4_655 . 58(2)
B4 B6 B9 . . 108.0(2)
B4 B6 B11 . . 107.9(2)
B9 B6 B11 . . 60.43(19)
B4 B6 B12 . . 60.16(18)
B9 B6 B12 . . 59.81(18)
B11 B6 B12 . . 108.2(2)
B4 B6 B5 . . 60.0(2)
B9 B6 B5 . . 108.1(2)
B11 B6 B5 . . 59.7(2)
B12 B6 B5 . . 108.1(2)
B4 B6 Cs . 4_655 120.77(17)
B9 B6 Cs . 4_655 126.64(19)
B11 B6 Cs . 4_655 83.99(15)
B12 B6 Cs . 4_655 167.23(18)
B5 B6 Cs . 4_655 81.17(16)
B4 B6 H6 . . 121(2)
B9 B6 H6 . . 121(2)
B11 B6 H6 . . 123(2)
B12 B6 H6 . . 120(2)
B5 B6 H6 . . 123(2)
Cs B6 H6 4_655 . 48(2)
B2 B7 B8 . . 60.54(19)
B2 B7 B11 . . 108.6(2)
B8 B7 B11 . . 60.17(19)
B2 B7 B5 . . 108.2(2)
B8 B7 B5 . . 108.1(2)
B11 B7 B5 . . 59.8(2)
B2 B7 B10 . . 59.9(2)
B8 B7 B10 . . 108.2(2)
B11 B7 B10 . . 107.9(2)
B5 B7 B10 . . 60.0(2)
B2 B7 Cs . . 81.10(15)
B8 B7 Cs . . 130.72(18)
B11 B7 Cs . . 168.97(19)
B5 B7 Cs . . 112.79(19)
B10 B7 Cs . . 71.96(15)
B2 B7 H7 . . 121.9(17)
B8 B7 H7 . . 117.7(19)
B11 B7 H7 . . 118.7(18)
B5 B7 H7 . . 123.5(18)
B10 B7 H7 . . 125.9(19)
Cs B7 H7 . . 57.0(18)
B7 B8 B3 . . 107.6(2)
B7 B8 B11 . . 59.99(19)
B3 B8 B11 . . 107.9(2)
B7 B8 B9 . . 108.1(2)
B3 B8 B9 . . 59.74(19)
B11 B8 B9 . . 60.37(19)
B7 B8 B2 . . 59.54(19)
B3 B8 B2 . . 59.99(19)
B11 B8 B2 . . 107.7(2)
B9 B8 B2 . . 107.8(2)
B7 B8 H8 . . 122(2)
B3 B8 H8 . . 123(2)
B11 B8 H8 . . 120(2)
B9 B8 H8 . . 121(2)
B2 B8 H8 . . 124(2)
B3 B9 B12 . . 60.04(18)
B3 B9 B6 . . 107.9(2)
B12 B9 B6 . . 60.18(18)
B3 B9 B8 . . 59.96(18)
B12 B9 B8 . . 108.1(2)
B6 B9 B8 . . 107.8(2)
B3 B9 B11 . . 107.6(2)
B12 B9 B11 . . 108.0(2)
B6 B9 B11 . . 59.86(19)
B8 B9 B11 . . 59.74(18)
B3 B9 Cs . 2_655 105.67(17)
B12 B9 Cs . 2_655 147.34(16)
B6 B9 Cs . 2_655 145.92(18)
B8 B9 Cs . 2_655 84.24(16)
B11 B9 Cs . 2_655 104.33(17)
B3 B9 H9 . . 125(2)
B12 B9 H9 . . 123(2)
B6 B9 H9 . . 119(2)
B8 B9 H9 . . 122(2)
B11 B9 H9 . . 119(2)
B1 B10 B2 . . 60.5(2)
B1 B10 B4 . . 60.13(19)
B2 B10 B4 . . 108.4(2)
B1 B10 B7 . . 108.1(2)
B2 B10 B7 . . 59.7(2)
B4 B10 B7 . . 108.0(2)
B1 B10 B5 . . 108.3(2)
B2 B10 B5 . . 108.0(3)
B4 B10 B5 . . 60.05(19)
B7 B10 B5 . . 60.0(2)
B1 B10 Cs . . 128.64(19)
B2 B10 Cs . . 85.29(16)
B4 B10 Cs . . 166.1(2)
B7 B10 Cs . . 80.58(15)
B5 B10 Cs . . 118.74(18)
B1 B10 H10 . . 120(2)
B2 B10 H10 . . 117(2)
B4 B10 H10 . . 125(2)
B7 B10 H10 . . 121(2)
B5 B10 H10 . . 125(2)
B5 B11 B7 . . 60.2(2)
B5 B11 B8 . . 108.1(2)
B7 B11 B8 . . 59.84(19)
B5 B11 B6 . . 60.19(18)
B7 B11 B6 . . 108.0(2)
B8 B11 B6 . . 107.8(2)
B5 B11 B9 . . 107.9(2)
B7 B11 B9 . . 107.6(2)
B8 B11 B9 . . 59.88(18)
B6 B11 B9 . . 59.71(18)
B5 B11 Cs . 4_655 74.01(15)
B7 B11 Cs . 4_655 124.80(18)
B8 B11 Cs . 4_655 174.59(19)
B6 B11 Cs . 4_655 68.69(14)
B9 B11 Cs . 4_655 114.82(17)
B5 B11 H11 . . 121(2)
B7 B11 H11 . . 117(2)
B8 B11 H11 . . 120(2)
B6 B11 H11 . . 126(2)
B9 B11 H11 . . 125(2)
Cs B11 H11 4_655 . 62(2)
B3 B12 B9 . . 59.91(18)
B3 B12 B1 . . 60.21(19)
B9 B12 B1 . . 108.2(2)
B3 B12 B4 . . 107.8(2)
B9 B12 B4 . . 107.8(2)
B1 B12 B4 . . 59.80(18)
B3 B12 B6 . . 107.7(2)
B9 B12 B6 . . 60.01(18)
B1 B12 B6 . . 107.6(2)
B4 B12 B6 . . 59.67(18)
B3 B12 Cs . 2 138.56(19)
B9 B12 Cs . 2 161.41(18)
B1 B12 Cs . 2 87.86(16)
B4 B12 Cs . 2 71.64(14)
B6 B12 Cs . 2 106.82(16)
B3 B12 H12 . . 124(2)
B9 B12 H12 . . 124(2)
B1 B12 H12 . . 121(2)
B4 B12 H12 . . 120(2)
B6 B12 H12 . . 121.6(19)
Cs B12 H12 2 . 49(2)
Cs O H13 . . 168(3)
Cs O H14 . . 92(3)
H13 O H14 . . 100.6(16)

loop_
_geom_bond_atom_site_label_1
_geom_bond_atom_site_label_2
_geom_bond_site_symmetry_2
_geom_bond_distance
Cs O . 3.149(3)
Cs B6 4_645 3.624(3)
Cs B10 . 3.678(3)
Cs B4 2_554 3.684(3)
Cs B9 2_654 3.777(3)
Cs B5 4_645 3.786(3)
Cs B7 . 3.816(3)
Cs B12 2_554 3.833(3)
Cs B11 4_645 3.868(3)
Cs B2 . 3.951(3)
Cs H7 . 3.35(3)
Cs H10 . 2.99(4)
Cs H14 . 3.30(4)
N C4 . 1.490(5)
N C3 . 1.496(4)
N C1 . 1.496(4)
N C2 . 1.501(4)
C1 H1A . 0.9800
C1 H1B . 0.9800
C1 H1C . 0.9800
C2 H2A . 0.9800
C2 H2B . 0.9800
C2 H2C . 0.9800
C3 H3A . 0.9800
C3 H3B . 0.9800
C3 H3C . 0.9800
C4 H4A . 0.9800
C4 H4B . 0.9800
C4 H4C . 0.9800
B1 B10 . 1.771(5)
B1 B4 . 1.778(5)
B1 B12 . 1.781(5)
B1 B3 . 1.785(5)
B1 B2 . 1.787(5)
B1 H1 . 0.97(5)
B2 B7 . 1.771(5)
B2 B10 . 1.775(5)
B2 B3 . 1.784(5)
B2 B8 . 1.789(5)
B2 H2 . 1.05(4)
B3 B9 . 1.776(5)
B3 B12 . 1.778(5)
B3 B8 . 1.780(5)
B3 H3 . 1.13(4)
B4 B6 . 1.776(5)
B4 B10 . 1.778(5)
B4 B5 . 1.782(5)
B4 B12 . 1.785(5)
B4 Cs 2 3.684(3)
B4 H4 . 1.12(5)
B5 B11 . 1.776(6)
B5 B7 . 1.783(5)
B5 B10 . 1.783(5)
B5 B6 . 1.786(5)
B5 Cs 4_655 3.786(3)
B5 H5 . 1.06(5)
B6 B9 . 1.782(5)
B6 B11 . 1.785(5)
B6 B12 . 1.785(5)
B6 Cs 4_655 3.624(3)
B6 H6 . 1.12(4)
B7 B8 . 1.778(5)
B7 B11 . 1.780(5)
B7 B10 . 1.784(6)
B7 H7 . 1.09(3)
B8 B11 . 1.784(5)
B8 B9 . 1.786(5)
B8 H8 . 1.11(4)
B9 B12 . 1.779(5)
B9 B11 . 1.795(5)
B9 Cs 2_655 3.777(3)
B9 H9 . 1.12(4)
B10 H10 . 1.07(4)
B11 Cs 4_655 3.868(3)
B11 H11 . 1.13(4)
B12 Cs 2 3.833(3)
B12 H12 . 1.21(4)
O H13 . 0.908(11)
O H14 . 0.906(11)

loop_
_geom_hbond_atom_site_label_D
_geom_hbond_atom_site_label_H
_geom_hbond_atom_site_label_A
_geom_hbond_site_symmetry_A
_geom_hbond_distance_DH
_geom_hbond_distance_HA
_geom_hbond_distance_DA
_geom_hbond_angle_DHA
_geom_hbond_publ_flag
O H14 H7 . 0.910(10) 2.11(3) 2.86(3) 135(4) y
O H13 H1 4_655 0.910(10) 2.45(3) 3.24(3) 146(4) y
O H13 H2 4_655 0.910(10) 2.47(3) 3.07(3) 124(4) y
O H13 H3 4_655 0.910(10) 2.39(3) 3.11(3) 136(4) y
C1 H1A H3 2_554 0.98 2.49 3.35(5) 143 y
C2 H2B H5 . 0.98 2.33 3.20(5) 151 y
C2 H2C H6 3_456 0.98 2.49 3.29(4) 138 y
C2 H2B H9 3_456 0.98 2.51 2.79(4) 96 y
C3 H3C H8 1_455 0.98 2.51 3.18(4) 126 y
C3 H3C H11 1_455 0.98 2.33 3.28(4) 160 y
C4 H4B H3 2_554 0.98 2.30 3.21(4) 152 y
C4 H4C H1 4_555 0.98 2.52 2.82(5) 98 y

loop_
_geom_torsion_atom_site_label_1
_geom_torsion_atom_site_label_2
_geom_torsion_atom_site_label_3
_geom_torsion_atom_site_label_4
_geom_torsion_site_symmetry_1
_geom_torsion_site_symmetry_4
_geom_torsion
B10 B1 B2 B7 . . 37.6(2)
B4 B1 B2 B7 . . 0.1(3)
B12 B1 B2 B7 . . -63.6(3)
B3 B1 B2 B7 . . -100.5(3)
B4 B1 B2 B10 . . -37.5(2)
B12 B1 B2 B10 . . -101.2(2)
B3 B1 B2 B10 . . -138.1(3)
B10 B1 B2 B3 . . 138.1(3)
B4 B1 B2 B3 . . 100.6(3)
B12 B1 B2 B3 . . 36.9(2)
B10 B1 B2 B8 . . 100.9(3)
B4 B1 B2 B8 . . 63.4(3)
B12 B1 B2 B8 . . -0.3(3)
B3 B1 B2 B8 . . -37.2(2)
B10 B1 B2 Cs . . -41.18(18)
B4 B1 B2 Cs . . -78.7(2)
B12 B1 B2 Cs . . -142.37(18)
B3 B1 B2 Cs . . -179.3(2)
B7 B2 B3 B9 . . 0.3(3)
B10 B2 B3 B9 . . -63.5(3)
B8 B2 B3 B9 . . 37.6(2)
B1 B2 B3 B9 . . -100.7(2)
B7 B2 B3 B12 . . 63.9(3)
B10 B2 B3 B12 . . 0.2(3)
B8 B2 B3 B12 . . 101.2(3)
B1 B2 B3 B12 . . -37.0(2)
B7 B2 B3 B8 . . -37.3(2)
B10 B2 B3 B8 . . -101.1(3)
B1 B2 B3 B8 . . -138.3(2)
B7 B2 B3 B1 . . 100.9(3)
B10 B2 B3 B1 . . 37.2(2)
B8 B2 B3 B1 . . 138.3(2)
B10 B1 B3 B9 . . 64.0(3)
B4 B1 B3 B9 . . 0.5(3)
B12 B1 B3 B9 . . -37.3(2)
B2 B1 B3 B9 . . 101.3(3)
B10 B1 B3 B12 . . 101.3(2)
B4 B1 B3 B12 . . 37.8(2)
B2 B1 B3 B12 . . 138.7(3)
B10 B1 B3 B8 . . 0.2(3)
B4 B1 B3 B8 . . -63.3(3)
B12 B1 B3 B8 . . -101.2(2)
B2 B1 B3 B8 . . 37.5(2)
B10 B1 B3 B2 . . -37.3(2)
B4 B1 B3 B2 . . -100.8(3)
B12 B1 B3 B2 . . -138.7(3)
B10 B1 B4 B6 . . -101.0(3)
B12 B1 B4 B6 . . 37.4(2)
B3 B1 B4 B6 . . -0.3(3)
B2 B1 B4 B6 . . -63.5(3)
B12 B1 B4 B10 . . 138.3(3)
B3 B1 B4 B10 . . 100.7(3)
B2 B1 B4 B10 . . 37.4(2)
B10 B1 B4 B5 . . -37.2(2)
B12 B1 B4 B5 . . 101.1(3)
B3 B1 B4 B5 . . 63.5(3)
B2 B1 B4 B5 . . 0.2(3)
B10 B1 B4 B12 . . -138.3(3)
B3 B1 B4 B12 . . -37.6(2)
B2 B1 B4 B12 . . -100.9(3)
B10 B1 B4 Cs . 2 143.71(19)
B12 B1 B4 Cs . 2 -77.94(16)
B3 B1 B4 Cs . 2 -115.6(2)
B2 B1 B4 Cs . 2 -178.88(19)
B6 B4 B5 B11 . . 37.3(2)
B10 B4 B5 B11 . . -100.9(3)
B1 B4 B5 B11 . . -63.8(3)
B12 B4 B5 B11 . . -0.3(3)
Cs B4 B5 B11 2 . 113.6(5)
B6 B4 B5 B7 . . 100.7(3)
B10 B4 B5 B7 . . -37.4(2)
B1 B4 B5 B7 . . -0.4(3)
B12 B4 B5 B7 . . 63.1(3)
Cs B4 B5 B7 2 . 177.0(5)
B6 B4 B5 B10 . . 138.1(3)
B1 B4 B5 B10 . . 37.0(2)
B12 B4 B5 B10 . . 100.5(2)
Cs B4 B5 B10 2 . -145.5(6)
B10 B4 B5 B6 . . -138.1(3)
B1 B4 B5 B6 . . -101.1(3)
B12 B4 B5 B6 . . -37.6(2)
Cs B4 B5 B6 2 . 76.3(6)
B6 B4 B5 Cs . 4_655 -48.48(17)
B10 B4 B5 Cs . 4_655 173.4(2)
B1 B4 B5 Cs . 4_655 -149.57(19)
B12 B4 B5 Cs . 4_655 -86.1(2)
Cs B4 B5 Cs 2 4_655 27.9(7)
B10 B4 B6 B9 . . -63.3(3)
B1 B4 B6 B9 . . -0.1(3)
B5 B4 B6 B9 . . -100.9(3)
B12 B4 B6 B9 . . 37.2(2)
Cs B4 B6 B9 2 . 101.1(2)
B10 B4 B6 B11 . . 0.5(3)
B1 B4 B6 B11 . . 63.8(3)
B5 B4 B6 B11 . . -37.0(2)
B12 B4 B6 B11 . . 101.1(2)
Cs B4 B6 B11 2 . 164.99(17)
B10 B4 B6 B12 . . -100.6(2)
B1 B4 B6 B12 . . -37.3(2)
B5 B4 B6 B12 . . -138.1(2)
Cs B4 B6 B12 2 . 63.90(17)
B10 B4 B6 B5 . . 37.5(2)
B1 B4 B6 B5 . . 100.8(3)
B12 B4 B6 B5 . . 138.1(2)
Cs B4 B6 B5 2 . -158.0(2)
B10 B4 B6 Cs . 4_655 94.2(2)
B1 B4 B6 Cs . 4_655 157.45(18)
B5 B4 B6 Cs . 4_655 56.7(2)
B12 B4 B6 Cs . 4_655 -165.2(2)
Cs B4 B6 Cs 2 4_655 -101.34(16)
B11 B5 B6 B4 . . -138.4(2)
B7 B5 B6 B4 . . -100.6(3)
B10 B5 B6 B4 . . -37.3(3)
Cs B5 B6 B4 4_655 . 133.41(17)
B11 B5 B6 B9 . . -37.6(2)
B4 B5 B6 B9 . . 100.8(2)
B7 B5 B6 B9 . . 0.2(3)
B10 B5 B6 B9 . . 63.5(3)
Cs B5 B6 B9 4_655 . -125.8(2)
B4 B5 B6 B11 . . 138.4(2)
B7 B5 B6 B11 . . 37.8(2)
B10 B5 B6 B11 . . 101.1(3)
Cs B5 B6 B11 4_655 . -88.18(15)
B11 B5 B6 B12 . . -100.9(2)
B4 B5 B6 B12 . . 37.5(2)
B7 B5 B6 B12 . . -63.1(3)
B10 B5 B6 B12 . . 0.3(4)
Cs B5 B6 B12 4_655 . 171.0(2)
B11 B5 B6 Cs . 4_655 88.18(15)
B4 B5 B6 Cs . 4_655 -133.41(17)
B7 B5 B6 Cs . 4_655 126.0(2)
B10 B5 B6 Cs . 4_655 -170.7(3)
B10 B2 B7 B8 . . 137.9(2)
B3 B2 B7 B8 . . 37.3(2)
B1 B2 B7 B8 . . 100.6(3)
Cs B2 B7 B8 . . -147.87(18)
B10 B2 B7 B11 . . 100.3(3)
B3 B2 B7 B11 . . -0.3(3)
B8 B2 B7 B11 . . -37.6(2)
B1 B2 B7 B11 . . 63.1(3)
Cs B2 B7 B11 . . 174.6(2)
B10 B2 B7 B5 . . 36.9(2)
B3 B2 B7 B5 . . -63.7(3)
B8 B2 B7 B5 . . -100.9(3)
B1 B2 B7 B5 . . -0.3(3)
Cs B2 B7 B5 . . 111.2(2)
B3 B2 B7 B10 . . -100.6(3)
B8 B2 B7 B10 . . -137.9(2)
B1 B2 B7 B10 . . -37.2(2)
Cs B2 B7 B10 . . 74.25(15)
B10 B2 B7 Cs . . -74.25(15)
B3 B2 B7 Cs . . -174.9(2)
B8 B2 B7 Cs . . 147.87(18)
B1 B2 B7 Cs . . -111.5(2)
B11 B5 B7 B2 . . 101.3(2)
B4 B5 B7 B2 . . 0.4(3)
B10 B5 B7 B2 . . -36.9(2)
B6 B5 B7 B2 . . 63.5(3)
Cs B5 B7 B2 4_655 . 143.25(19)
B11 B5 B7 B8 . . 37.3(2)
B4 B5 B7 B8 . . -63.6(3)
B10 B5 B7 B8 . . -101.0(2)
B6 B5 B7 B8 . . -0.5(3)
Cs B5 B7 B8 4_655 . 79.2(3)
B4 B5 B7 B11 . . -100.9(2)
B10 B5 B7 B11 . . -138.3(2)
B6 B5 B7 B11 . . -37.8(2)
Cs B5 B7 B11 4_655 . 41.9(2)
B11 B5 B7 B10 . . 138.3(2)
B4 B5 B7 B10 . . 37.4(2)
B6 B5 B7 B10 . . 100.4(3)
Cs B5 B7 B10 4_655 . -179.8(2)
B11 B5 B7 Cs . . -170.8(2)
B4 B5 B7 Cs . . 88.2(2)
B10 B5 B7 Cs . . 50.89(17)
B6 B5 B7 Cs . . 151.3(2)
Cs B5 B7 Cs 4_655 . -128.94(16)
B2 B7 B8 B3 . . -37.3(2)
B11 B7 B8 B3 . . 100.9(2)
B5 B7 B8 B3 . . 63.8(3)
B10 B7 B8 B3 . . 0.3(3)
Cs B7 B8 B3 . . -81.2(3)
B2 B7 B8 B11 . . -138.2(2)
B5 B7 B8 B11 . . -37.1(2)
B10 B7 B8 B11 . . -100.6(2)
Cs B7 B8 B11 . . 177.9(3)
B2 B7 B8 B9 . . -100.4(3)
B11 B7 B8 B9 . . 37.8(2)
B5 B7 B8 B9 . . 0.7(3)
B10 B7 B8 B9 . . -62.8(3)
Cs B7 B8 B9 . . -144.3(2)
B11 B7 B8 B2 . . 138.2(2)
B5 B7 B8 B2 . . 101.1(3)
B10 B7 B8 B2 . . 37.7(2)
Cs B7 B8 B2 . . -43.9(2)
B9 B3 B8 B7 . . -101.1(2)
B12 B3 B8 B7 . . -63.9(3)
B2 B3 B8 B7 . . 37.1(2)
B1 B3 B8 B7 . . -0.3(3)
B9 B3 B8 B11 . . -37.8(2)
B12 B3 B8 B11 . . -0.5(3)
B2 B3 B8 B11 . . 100.4(3)
B1 B3 B8 B11 . . 63.0(3)
B12 B3 B8 B9 . . 37.3(2)
B2 B3 B8 B9 . . 138.2(3)
B1 B3 B8 B9 . . 100.8(2)
B9 B3 B8 B2 . . -138.2(3)
B12 B3 B8 B2 . . -101.0(3)
B1 B3 B8 B2 . . -37.4(2)
B10 B2 B8 B7 . . -37.8(2)
B3 B2 B8 B7 . . -138.1(3)
B1 B2 B8 B7 . . -100.9(3)
Cs B2 B8 B7 . . 37.4(2)
B7 B2 B8 B3 . . 138.1(2)
B10 B2 B8 B3 . . 100.3(3)
B1 B2 B8 B3 . . 37.3(2)
Cs B2 B8 B3 . . 175.5(2)
B7 B2 B8 B11 . . 37.2(2)
B10 B2 B8 B11 . . -0.6(3)
B3 B2 B8 B11 . . -100.9(3)
B1 B2 B8 B11 . . -63.6(3)
Cs B2 B8 B11 . . 74.7(3)
B7 B2 B8 B9 . . 101.0(3)
B10 B2 B8 B9 . . 63.1(3)
B3 B2 B8 B9 . . -37.2(2)
B1 B2 B8 B9 . . 0.1(3)
Cs B2 B8 B9 . . 138.38(19)
B8 B3 B9 B12 . . 138.5(2)
B2 B3 B9 B12 . . 100.9(2)
B1 B3 B9 B12 . . 37.3(2)
B12 B3 B9 B6 . . -37.8(2)
B8 B3 B9 B6 . . 100.6(2)
B2 B3 B9 B6 . . 63.1(3)
B1 B3 B9 B6 . . -0.6(3)
B12 B3 B9 B8 . . -138.5(2)
B2 B3 B9 B8 . . -37.6(2)
B1 B3 B9 B8 . . -101.2(2)
B12 B3 B9 B11 . . -101.0(2)
B8 B3 B9 B11 . . 37.4(2)
B2 B3 B9 B11 . . -0.1(3)
B1 B3 B9 B11 . . -63.7(3)
B12 B3 B9 Cs . 2_655 147.95(17)
B8 B3 B9 Cs . 2_655 -73.58(17)
B2 B3 B9 Cs . 2_655 -111.1(2)
B1 B3 B9 Cs . 2_655 -174.76(17)
B4 B6 B9 B3 . . 0.4(3)
B11 B6 B9 B3 . . -100.3(2)
B12 B6 B9 B3 . . 37.8(2)
B5 B6 B9 B3 . . -63.1(3)
Cs B6 B9 B3 4_655 . -155.45(17)
B4 B6 B9 B12 . . -37.4(2)
B11 B6 B9 B12 . . -138.1(2)
B5 B6 B9 B12 . . -100.9(3)
Cs B6 B9 B12 4_655 . 166.8(2)
B4 B6 B9 B8 . . 63.7(3)
B11 B6 B9 B8 . . -37.0(2)
B12 B6 B9 B8 . . 101.1(2)
B5 B6 B9 B8 . . 0.3(3)
Cs B6 B9 B8 4_655 . -92.1(2)
B4 B6 B9 B11 . . 100.7(2)
B12 B6 B9 B11 . . 138.1(2)
B5 B6 B9 B11 . . 37.3(2)
Cs B6 B9 B11 4_655 . -55.1(2)
B4 B6 B9 Cs . 2_655 170.4(2)
B11 B6 B9 Cs . 2_655 69.7(3)
B12 B6 B9 Cs . 2_655 -152.2(3)
B5 B6 B9 Cs . 2_655 106.9(3)
Cs B6 B9 Cs 4_655 2_655 14.6(4)
B7 B8 B9 B3 . . 100.2(3)
B11 B8 B9 B3 . . 137.9(2)
B2 B8 B9 B3 . . 37.3(2)
B7 B8 B9 B12 . . 63.0(3)
B3 B8 B9 B12 . . -37.2(2)
B11 B8 B9 B12 . . 100.7(2)
B2 B8 B9 B12 . . 0.1(3)
B7 B8 B9 B6 . . -0.6(3)
B3 B8 B9 B6 . . -100.8(2)
B11 B8 B9 B6 . . 37.1(2)
B2 B8 B9 B6 . . -63.5(3)
B7 B8 B9 B11 . . -37.7(2)
B3 B8 B9 B11 . . -137.9(2)
B2 B8 B9 B11 . . -100.6(3)
B7 B8 B9 Cs . 2_655 -148.0(2)
B3 B8 B9 Cs . 2_655 111.84(16)
B11 B8 B9 Cs . 2_655 -110.30(17)
B2 B8 B9 Cs . 2_655 149.1(2)
B4 B1 B10 B2 . . 138.1(2)
B12 B1 B10 B2 . . 100.6(3)
B3 B1 B10 B2 . . 37.4(2)
B12 B1 B10 B4 . . -37.4(2)
B3 B1 B10 B4 . . -100.7(2)
B2 B1 B10 B4 . . -138.1(2)
B4 B1 B10 B7 . . 100.8(3)
B12 B1 B10 B7 . . 63.3(3)
B3 B1 B10 B7 . . 0.1(3)
B2 B1 B10 B7 . . -37.3(2)
B4 B1 B10 B5 . . 37.2(2)
B12 B1 B10 B5 . . -0.2(4)
B3 B1 B10 B5 . . -63.4(3)
B2 B1 B10 B5 . . -100.8(3)
B4 B1 B10 Cs . . -166.9(3)
B12 B1 B10 Cs . . 155.69(19)
B3 B1 B10 Cs . . 92.4(3)
B2 B1 B10 Cs . . 55.1(2)
B7 B2 B10 B1 . . -138.1(2)
B3 B2 B10 B1 . . -37.4(2)
B8 B2 B10 B1 . . -100.5(2)
Cs B2 B10 B1 . . 140.03(18)
B7 B2 B10 B4 . . -100.5(3)
B3 B2 B10 B4 . . 0.3(3)
B8 B2 B10 B4 . . -62.8(3)
B1 B2 B10 B4 . . 37.7(2)
Cs B2 B10 B4 . . 177.7(2)
B3 B2 B10 B7 . . 100.8(3)
B8 B2 B10 B7 . . 37.6(2)
B1 B2 B10 B7 . . 138.1(2)
Cs B2 B10 B7 . . -81.83(15)
B7 B2 B10 B5 . . -36.9(2)
B3 B2 B10 B5 . . 63.9(3)
B8 B2 B10 B5 . . 0.7(3)
B1 B2 B10 B5 . . 101.2(2)
Cs B2 B10 B5 . . -118.7(2)
B7 B2 B10 Cs . . 81.83(15)
B3 B2 B10 Cs . . -177.4(2)
B8 B2 B10 Cs . . 119.46(19)
B1 B2 B10 Cs . . -140.03(18)
B6 B4 B10 B1 . . 100.8(2)
B5 B4 B10 B1 . . 138.5(3)
B12 B4 B10 B1 . . 37.2(2)
Cs B4 B10 B1 2 . -58.4(3)
B6 B4 B10 B2 . . 63.0(3)
B1 B4 B10 B2 . . -37.8(2)
B5 B4 B10 B2 . . 100.6(3)
B12 B4 B10 B2 . . -0.6(3)
Cs B4 B10 B2 2 . -96.2(3)
B6 B4 B10 B7 . . -0.2(3)
B1 B4 B10 B7 . . -101.0(3)
B5 B4 B10 B7 . . 37.5(2)
B12 B4 B10 B7 . . -63.8(3)
Cs B4 B10 B7 2 . -159.4(2)
B6 B4 B10 B5 . . -37.6(2)
B1 B4 B10 B5 . . -138.5(3)
B12 B4 B10 B5 . . -101.3(3)
Cs B4 B10 B5 2 . 163.2(3)
B6 B4 B10 Cs . . -126.6(8)
B1 B4 B10 Cs . . 132.5(9)
B5 B4 B10 Cs . . -89.0(9)
B12 B4 B10 Cs . . 169.7(7)
Cs B4 B10 Cs 2 . 74.2(9)
B2 B7 B10 B1 . . 37.7(2)
B8 B7 B10 B1 . . -0.2(3)
B11 B7 B10 B1 . . -63.9(3)
B5 B7 B10 B1 . . -101.1(2)
Cs B7 B10 B1 . . 127.7(2)
B8 B7 B10 B2 . . -37.9(2)
B11 B7 B10 B2 . . -101.6(2)
B5 B7 B10 B2 . . -138.8(2)
Cs B7 B10 B2 . . 90.04(15)
B2 B7 B10 B4 . . 101.3(2)
B8 B7 B10 B4 . . 63.3(3)
B11 B7 B10 B4 . . -0.3(3)
B5 B7 B10 B4 . . -37.5(2)
Cs B7 B10 B4 . . -168.7(2)
B2 B7 B10 B5 . . 138.8(2)
B8 B7 B10 B5 . . 100.8(2)
B11 B7 B10 B5 . . 37.2(2)
Cs B7 B10 B5 . . -131.21(17)
B2 B7 B10 Cs . . -90.04(15)
B8 B7 B10 Cs . . -127.97(19)
B11 B7 B10 Cs . . 168.4(2)
B5 B7 B10 Cs . . 131.21(17)
B11 B5 B10 B1 . . 63.5(3)
B4 B5 B10 B1 . . -37.3(2)
B7 B5 B10 B1 . . 100.8(3)
B6 B5 B10 B1 . . -0.1(4)
B11 B5 B10 B2 . . -0.6(3)
B4 B5 B10 B2 . . -101.3(3)
B7 B5 B10 B2 . . 36.8(2)
B6 B5 B10 B2 . . -64.1(3)
B11 B5 B10 B4 . . 100.7(2)
B7 B5 B10 B4 . . 138.1(2)
B6 B5 B10 B4 . . 37.2(2)
B11 B5 B10 B7 . . -37.4(2)
B4 B5 B10 B7 . . -138.1(2)
B6 B5 B10 B7 . . -100.9(3)
B11 B5 B10 Cs . . -95.2(2)
B4 B5 B10 Cs . . 164.1(2)
B7 B5 B10 Cs . . -57.8(2)
B6 B5 B10 Cs . . -158.7(2)
B4 B5 B11 B7 . . 100.6(3)
B10 B5 B11 B7 . . 37.4(2)
B6 B5 B11 B7 . . 137.7(2)
Cs B5 B11 B7 4_655 . -148.06(17)
B4 B5 B11 B8 . . 63.5(3)
B7 B5 B11 B8 . . -37.1(2)
B10 B5 B11 B8 . . 0.2(3)
B6 B5 B11 B8 . . 100.6(2)
Cs B5 B11 B8 4_655 . 174.8(2)
B4 B5 B11 B6 . . -37.1(2)
B7 B5 B11 B6 . . -137.7(2)
B10 B5 B11 B6 . . -100.3(2)
Cs B5 B11 B6 4_655 . 74.24(15)
B4 B5 B11 B9 . . 0.2(3)
B7 B5 B11 B9 . . -100.5(2)
B10 B5 B11 B9 . . -63.1(3)
B6 B5 B11 B9 . . 37.2(2)
Cs B5 B11 B9 4_655 . 111.49(19)
B4 B5 B11 Cs . 4_655 -111.3(2)
B7 B5 B11 Cs . 4_655 148.06(17)
B10 B5 B11 Cs . 4_655 -174.6(2)
B6 B5 B11 Cs . 4_655 -74.24(15)
B2 B7 B11 B5 . . -100.7(3)
B8 B7 B11 B5 . . -138.4(2)
B10 B7 B11 B5 . . -37.3(2)
Cs B7 B11 B5 . . 50.0(11)
B2 B7 B11 B8 . . 37.7(2)
B5 B7 B11 B8 . . 138.4(2)
B10 B7 B11 B8 . . 101.2(2)
Cs B7 B11 B8 . . -171.6(11)
B2 B7 B11 B6 . . -62.8(3)
B8 B7 B11 B6 . . -100.5(2)
B5 B7 B11 B6 . . 37.9(2)
B10 B7 B11 B6 . . 0.6(3)
Cs B7 B11 B6 . . 87.9(11)
B2 B7 B11 B9 . . 0.2(3)
B8 B7 B11 B9 . . -37.5(2)
B5 B7 B11 B9 . . 100.9(3)
B10 B7 B11 B9 . . 63.7(3)
Cs B7 B11 B9 . . 151.0(10)
B2 B7 B11 Cs . 4_655 -139.0(2)
B8 B7 B11 Cs . 4_655 -176.7(2)
B5 B7 B11 Cs . 4_655 -38.3(2)
B10 B7 B11 Cs . 4_655 -75.5(2)
Cs B7 B11 Cs . 4_655 11.7(12)
B7 B8 B11 B5 . . 37.3(2)
B3 B8 B11 B5 . . -63.1(3)
B9 B8 B11 B5 . . -100.6(2)
B2 B8 B11 B5 . . 0.2(3)
B3 B8 B11 B7 . . -100.4(3)
B9 B8 B11 B7 . . -137.9(3)
B2 B8 B11 B7 . . -37.0(2)
B7 B8 B11 B6 . . 100.9(3)
B3 B8 B11 B6 . . 0.5(3)
B9 B8 B11 B6 . . -37.0(2)
B2 B8 B11 B6 . . 63.9(3)
B7 B8 B11 B9 . . 137.9(3)
B3 B8 B11 B9 . . 37.5(2)
B2 B8 B11 B9 . . 100.8(3)
B4 B6 B11 B5 . . 37.2(2)
B9 B6 B11 B5 . . 138.2(2)
B12 B6 B11 B5 . . 100.8(2)
Cs B6 B11 B5 4_655 . -83.27(16)
B4 B6 B11 B7 . . -0.7(3)
B9 B6 B11 B7 . . 100.3(2)
B12 B6 B11 B7 . . 62.9(3)
B5 B6 B11 B7 . . -37.9(2)
Cs B6 B11 B7 4_655 . -121.1(2)
B4 B6 B11 B8 . . -63.9(3)
B9 B6 B11 B8 . . 37.1(2)
B12 B6 B11 B8 . . -0.3(3)
B5 B6 B11 B8 . . -101.1(3)
Cs B6 B11 B8 4_655 . 175.6(2)
B4 B6 B11 B9 . . -101.0(2)
B12 B6 B11 B9 . . -37.4(2)
B5 B6 B11 B9 . . -138.2(2)
Cs B6 B11 B9 4_655 . 138.57(17)
B4 B6 B11 Cs . 4_655 120.4(2)
B9 B6 B11 Cs . 4_655 -138.57(17)
B12 B6 B11 Cs . 4_655 -176.0(2)
B5 B6 B11 Cs . 4_655 83.27(16)
B3 B9 B11 B5 . . 63.5(3)
B12 B9 B11 B5 . . 0.1(3)
B6 B9 B11 B5 . . -37.5(2)
B8 B9 B11 B5 . . 101.0(2)
Cs B9 B11 B5 2_655 . 175.38(17)
B3 B9 B11 B7 . . -0.1(3)
B12 B9 B11 B7 . . -63.5(3)
B6 B9 B11 B7 . . -101.0(3)
B8 B9 B11 B7 . . 37.5(2)
Cs B9 B11 B7 2_655 . 111.9(2)
B3 B9 B11 B8 . . -37.5(2)
B12 B9 B11 B8 . . -100.9(2)
B6 B9 B11 B8 . . -138.4(2)
Cs B9 B11 B8 2_655 . 74.39(17)
B3 B9 B11 B6 . . 100.9(2)
B12 B9 B11 B6 . . 37.5(2)
B8 B9 B11 B6 . . 138.4(2)
Cs B9 B11 B6 2_655 . -147.16(19)
B3 B9 B11 Cs . 4_655 143.70(18)
B12 B9 B11 Cs . 4_655 80.3(2)
B6 B9 B11 Cs . 4_655 42.79(18)
B8 B9 B11 Cs . 4_655 -178.8(2)
Cs B9 B11 Cs 2_655 4_655 -104.37(13)
B8 B3 B12 B9 . . -37.4(2)
B2 B3 B12 B9 . . -101.2(3)
B1 B3 B12 B9 . . -138.3(2)
B9 B3 B12 B1 . . 138.3(2)
B8 B3 B12 B1 . . 100.9(2)
B2 B3 B12 B1 . . 37.1(2)
B9 B3 B12 B4 . . 100.7(2)
B8 B3 B12 B4 . . 63.3(3)
B2 B3 B12 B4 . . -0.5(3)
B1 B3 B12 B4 . . -37.6(2)
B9 B3 B12 B6 . . 37.7(2)
B8 B3 B12 B6 . . 0.3(3)
B2 B3 B12 B6 . . -63.5(3)
B1 B3 B12 B6 . . -100.6(2)
B9 B3 B12 Cs . 2 -177.2(3)
B8 B3 B12 Cs . 2 145.4(2)
B2 B3 B12 Cs . 2 81.6(3)
B1 B3 B12 Cs . 2 44.5(3)
B6 B9 B12 B3 . . 137.7(2)
B8 B9 B12 B3 . . 37.2(2)
B11 B9 B12 B3 . . 100.3(2)
Cs B9 B12 B3 2_655 . -71.2(3)
B3 B9 B12 B1 . . -37.4(2)
B6 B9 B12 B1 . . 100.3(2)
B8 B9 B12 B1 . . -0.3(3)
B11 B9 B12 B1 . . 62.9(3)
Cs B9 B12 B1 2_655 . -108.7(3)
B3 B9 B12 B4 . . -100.6(2)
B6 B9 B12 B4 . . 37.1(2)
B8 B9 B12 B4 . . -63.5(3)
B11 B9 B12 B4 . . -0.3(3)
Cs B9 B12 B4 2_655 . -171.9(2)
B3 B9 B12 B6 . . -137.7(2)
B8 B9 B12 B6 . . -100.6(2)
B11 B9 B12 B6 . . -37.4(2)
Cs B9 B12 B6 2_655 . 151.0(3)
B3 B9 B12 Cs . 2 174.2(5)
B6 B9 B12 Cs . 2 -48.1(5)
B8 B9 B12 Cs . 2 -148.6(4)
B11 B9 B12 Cs . 2 -85.5(5)
Cs B9 B12 Cs 2_655 2 103.0(5)
B10 B1 B12 B3 . . -100.3(3)
B4 B1 B12 B3 . . -137.7(2)
B2 B1 B12 B3 . . -37.0(2)
B10 B1 B12 B9 . . -63.0(3)
B4 B1 B12 B9 . . -100.4(2)
B3 B1 B12 B9 . . 37.3(2)
B2 B1 B12 B9 . . 0.3(3)
B10 B1 B12 B4 . . 37.4(2)
B3 B1 B12 B4 . . 137.7(2)
B2 B1 B12 B4 . . 100.8(3)
B10 B1 B12 B6 . . 0.4(3)
B4 B1 B12 B6 . . -37.0(2)
B3 B1 B12 B6 . . 100.7(2)
B2 B1 B12 B6 . . 63.7(3)
B10 B1 B12 Cs . 2 107.3(2)
B4 B1 B12 Cs . 2 69.94(15)
B3 B1 B12 Cs . 2 -152.35(17)
B2 B1 B12 Cs . 2 170.7(2)
B6 B4 B12 B3 . . -100.5(2)
B10 B4 B12 B3 . . 0.7(3)
B1 B4 B12 B3 . . 37.8(2)
B5 B4 B12 B3 . . -62.9(3)
Cs B4 B12 B3 2 . 136.3(2)
B6 B4 B12 B9 . . -37.3(2)
B10 B4 B12 B9 . . 64.0(3)
B1 B4 B12 B9 . . 101.1(2)
B5 B4 B12 B9 . . 0.4(3)
Cs B4 B12 B9 2 . -160.45(19)
B6 B4 B12 B1 . . -138.3(2)
B10 B4 B12 B1 . . -37.1(2)
B5 B4 B12 B1 . . -100.7(3)
Cs B4 B12 B1 2 . 98.49(16)
B10 B4 B12 B6 . . 101.2(3)
B1 B4 B12 B6 . . 138.3(2)
B5 B4 B12 B6 . . 37.6(2)
Cs B4 B12 B6 2 . -123.19(16)
B6 B4 B12 Cs . 2 123.19(16)
B10 B4 B12 Cs . 2 -135.6(2)
B1 B4 B12 Cs . 2 -98.49(16)
B5 B4 B12 Cs . 2 160.8(2)
B4 B6 B12 B3 . . 100.6(2)
B9 B6 B12 B3 . . -37.7(2)
B11 B6 B12 B3 . . 0.0(3)
B5 B6 B12 B3 . . 63.1(3)
Cs B6 B12 B3 4_655 . -161.5(8)
B4 B6 B12 B9 . . 138.3(2)
B11 B6 B12 B9 . . 37.7(2)
B5 B6 B12 B9 . . 100.8(3)
Cs B6 B12 B9 4_655 . -123.8(9)
B4 B6 B12 B1 . . 37.1(2)
B9 B6 B12 B1 . . -101.2(2)
B11 B6 B12 B1 . . -63.5(3)
B5 B6 B12 B1 . . -0.4(3)
Cs B6 B12 B1 4_655 . 135.0(8)
B9 B6 B12 B4 . . -138.3(2)
B11 B6 B12 B4 . . -100.6(2)
B5 B6 B12 B4 . . -37.5(2)
Cs B6 B12 B4 4_655 . 97.9(9)
B4 B6 B12 Cs . 2 -56.07(16)
B9 B6 B12 Cs . 2 165.66(18)
B11 B6 B12 Cs . 2 -156.68(17)
B5 B6 B12 Cs . 2 -93.6(2)
Cs B6 B12 Cs 4_655 2 41.8(9)

_cod_database_fobs_code 1542540
